data_7201815
loop_
_publ_author_name
'Liu, Ying-Ying'
'Ma, Jian-Fang'
'Yang, Jin'
'Ma, Ji-Cheng'
'Su, Zhong-Min'

_publ_section_title
;
 Versatile frameworks constructed from divalent metals and
 1,2,3,4-butanetetracarboxylate anion: syntheses, crystal structures,
 luminescence and magnetic properties
;
_journal_issue 7
_journal_name_full CrystEngComm
_journal_page_first 894
_journal_paper_doi 10.1039/b716476a
_journal_volume 10
_journal_year 2008
_chemical_formula_sum 'C16 H13 Mn N2 O5'
_chemical_formula_weight 368.22
_chemical_name_systematic
;
?
;
_space_group_IT_number 2
_symmetry_cell_setting triclinic
_symmetry_space_group_name_Hall '-P 1'
_symmetry_space_group_name_H-M 'P -1'
_atom_sites_solution_hydrogens geom
_atom_sites_solution_primary direct
_atom_sites_solution_secondary difmap
_audit_creation_method SHELXL-97
_cell_angle_alpha 84.068(2)
_cell_angle_beta 70.758(2)
_cell_angle_gamma 68.703(3)
_cell_formula_units_Z 2
_cell_length_a 7.655(5)
_cell_length_b 9.700(7)
_cell_length_c 11.090(6)
_cell_measurement_reflns_used 2555
_cell_measurement_temperature 293(2)
_cell_measurement_theta_max 27.5
_cell_measurement_theta_min 3.0
_cell_volume 724.2(8)
_computing_cell_refinement 'SAINT (Bruker, 1999)'
_computing_data_collection 'SMART (Bruker, 1997)'
_computing_data_reduction SAINT
_computing_molecular_graphics 'SHELXTL-PLUS (Sheldrick, 1990)'
_computing_publication_material SHELXL-97
_computing_structure_refinement 'SHELXL-97 (Sheldrick, 1997)'
_computing_structure_solution 'SHELXS-97(Sheldrick, 1997)'
_diffrn_ambient_temperature 293(2)
_diffrn_measured_fraction_theta_full 0.998
_diffrn_measured_fraction_theta_max 0.990
_diffrn_measurement_device_type 'Rigaku RAXIS-RAPID'
_diffrn_measurement_method '\w scans'
_diffrn_radiation_monochromator graphite
_diffrn_radiation_source 'fine-focus sealed tube'
_diffrn_radiation_type MoK\a
_diffrn_radiation_wavelength 0.71069
_diffrn_reflns_av_R_equivalents 0.0378
_diffrn_reflns_av_sigmaI/netI 0.0503
_diffrn_reflns_limit_h_max 9
_diffrn_reflns_limit_h_min -8
_diffrn_reflns_limit_k_max 12
_diffrn_reflns_limit_k_min -12
_diffrn_reflns_limit_l_max 14
_diffrn_reflns_limit_l_min -13
_diffrn_reflns_number 7172
_diffrn_reflns_theta_full 25.00
_diffrn_reflns_theta_max 27.47
_diffrn_reflns_theta_min 3.01
_diffrn_standards_interval_time 0
_diffrn_standards_number 0
_exptl_absorpt_coefficient_mu 0.943
_exptl_absorpt_correction_T_max 0.81
_exptl_absorpt_correction_T_min 0.79
_exptl_absorpt_correction_type empirical
_exptl_absorpt_process_details 'SADABS(Sheldrick, 1996)'
_exptl_crystal_colour brown
_exptl_crystal_density_diffrn 1.689
_exptl_crystal_density_meas ?
_exptl_crystal_density_method 'not measured'
_exptl_crystal_description block
_exptl_crystal_F_000 376
_exptl_crystal_size_max 0.224
_exptl_crystal_size_mid 0.189
_exptl_crystal_size_min 0.175
_refine_diff_density_max 0.468
_refine_diff_density_min -0.294
_refine_diff_density_rms 0.089
_refine_ls_extinction_method none
_refine_ls_goodness_of_fit_ref 1.110
_refine_ls_hydrogen_treatment mixed
_refine_ls_matrix_type full
_refine_ls_number_parameters 225
_refine_ls_number_reflns 3282
_refine_ls_number_restraints 0
_refine_ls_restrained_S_all 1.110
_refine_ls_R_factor_all 0.0630
_refine_ls_R_factor_gt 0.0431
_refine_ls_shift/su_max 0.000
_refine_ls_shift/su_mean 0.000
_refine_ls_structure_factor_coef Fsqd
_refine_ls_weighting_details 'calc w=1/[\s^2^(Fo^2^)+(0.0607P)^2^+0.1659P] where P=(Fo^2^+2Fc^2^)/3'
_refine_ls_weighting_scheme calc
_refine_ls_wR_factor_gt 0.1102
_refine_ls_wR_factor_ref 0.1198
_reflns_number_gt 2555
_reflns_number_total 3282
_reflns_threshold_expression >2sigma(I)
_cod_data_source_file b716476a.txt
_cod_data_source_block compound-5
_cod_depositor_comments
;
The following automatic conversions were performed:
'_symmetry_cell_setting' value 'Triclinic' changed to 'triclinic'
according to '/home/saulius/struct/CIF-dictionaries/cif_core.dic'
dictionary named 'cif_core.dic' version 2.4.1 from 2010-06-29.

Automatic conversion script
Id: cif_fix_enum 1527 2010-12-29 10:47:43Z saulius 

The following automatic conversions were performed:

'_exptl_crystal_density_meas' value 'none' was changed to '?' - the
value is perceived as not measured.

Automatic conversion script
Id: cif_fix_values 3008 2015-01-20 13:52:24Z robertas 
;
_cod_original_cell_volume 724.3(8)
_cod_original_sg_symbol_H-M P-1
_cod_database_code 7201815

loop_
_symmetry_equiv_pos_as_xyz
'x, y, z'
'-x, -y, -z'

loop_
_atom_site_label
_atom_site_type_symbol
_atom_site_fract_x
_atom_site_fract_y
_atom_site_fract_z
_atom_site_U_iso_or_equiv
_atom_site_adp_type
_atom_site_occupancy
_atom_site_symmetry_multiplicity
_atom_site_calc_flag
_atom_site_refinement_flags
_atom_site_disorder_assembly
_atom_site_disorder_group
Mn1 Mn -0.08169(6) 0.16404(5) 0.80563(4) 0.02374(15) Uani 1 1 d . . .
C1 C -0.5338(4) 0.3130(3) 0.9202(3) 0.0268(6) Uani 1 1 d . . .
C2 C -0.7143(4) 0.4500(3) 0.9264(3) 0.0291(6) Uani 1 1 d . . .
H2A H -0.7061 0.4856 0.8404 0.035 Uiso 1 1 calc R . .
H2B H -0.7119 0.5267 0.9749 0.035 Uiso 1 1 calc R . .
C3 C -0.9119(4) 0.4261(3) 0.9869(2) 0.0212(5) Uani 1 1 d . . .
H3 H -0.9116 0.3756 1.0681 0.025 Uiso 1 1 calc R . .
C4 C -0.9420(4) 0.3307(3) 0.9004(3) 0.0247(6) Uani 1 1 d . . .
C5 C 0.2718(5) -0.1596(4) 0.7649(3) 0.0358(7) Uani 1 1 d . . .
H5 H 0.2269 -0.1633 0.8535 0.043 Uiso 1 1 calc R . .
C6 C 0.4335(5) -0.2777(4) 0.6985(3) 0.0418(8) Uani 1 1 d . . .
H6 H 0.4939 -0.3585 0.7419 0.050 Uiso 1 1 calc R . .
C7 C 0.5025(5) -0.2730(4) 0.5677(3) 0.0413(8) Uani 1 1 d . . .
H7 H 0.6114 -0.3505 0.5215 0.050 Uiso 1 1 calc R . .
C8 C 0.4081(4) -0.1511(4) 0.5042(3) 0.0330(7) Uani 1 1 d . . .
C9 C 0.2440(4) -0.0382(3) 0.5796(2) 0.0249(6) Uani 1 1 d . . .
C10 C 0.4733(5) -0.1372(4) 0.3693(3) 0.0394(8) Uani 1 1 d . . .
H10 H 0.5808 -0.2129 0.3196 0.047 Uiso 1 1 calc R . .
C11 C 0.3813(5) -0.0159(4) 0.3125(3) 0.0397(8) Uani 1 1 d . . .
H11 H 0.4270 -0.0090 0.2241 0.048 Uiso 1 1 calc R . .
C12 C 0.2149(5) 0.1024(4) 0.3852(3) 0.0324(7) Uani 1 1 d . . .
C13 C 0.1450(4) 0.0904(3) 0.5191(3) 0.0250(6) Uani 1 1 d . . .
C14 C -0.0994(5) 0.3191(4) 0.5394(3) 0.0406(8) Uani 1 1 d . . .
H14 H -0.2076 0.3930 0.5906 0.049 Uiso 1 1 calc R . .
C15 C -0.0378(6) 0.3409(4) 0.4083(3) 0.0473(9) Uani 1 1 d . . .
H15 H -0.1027 0.4282 0.3735 0.057 Uiso 1 1 calc R . .
C16 C 0.1186(5) 0.2327(4) 0.3311(3) 0.0436(8) Uani 1 1 d . . .
H16 H 0.1609 0.2455 0.2433 0.052 Uiso 1 1 calc R . .
N1 N 0.1776(3) -0.0417(3) 0.7089(2) 0.0276(5) Uani 1 1 d . . .
N2 N -0.0114(4) 0.1987(3) 0.5945(2) 0.0273(5) Uani 1 1 d . . .
O1 O -0.5560(4) 0.2059(3) 0.9868(3) 0.0609(8) Uani 1 1 d . . .
O2 O -0.3703(3) 0.3191(2) 0.8453(2) 0.0335(5) Uani 1 1 d . . .
O3 O -0.9803(3) 0.2159(2) 0.9469(2) 0.0350(5) Uani 1 1 d . . .
O4 O -0.9365(4) 0.3677(3) 0.7892(2) 0.0414(6) Uani 1 1 d . . .
O1W O -0.2009(4) 0.0105(3) 0.9216(2) 0.0399(6) Uani 1 1 d . . .
H1B H -0.319(6) 0.062(4) 0.961(3) 0.0599 Uiso 1 1 d . . .
H1A H -0.166(7) -0.079(6) 0.960(4) 0.0599 Uiso 1 1 d . . .

loop_
_atom_site_aniso_label
_atom_site_aniso_U_11
_atom_site_aniso_U_22
_atom_site_aniso_U_33
_atom_site_aniso_U_23
_atom_site_aniso_U_13
_atom_site_aniso_U_12
Mn1 0.0184(2) 0.0258(2) 0.0233(2) -0.00340(15) -0.00430(15) -0.00448(17)
C1 0.0171(13) 0.0288(15) 0.0307(15) -0.0027(11) -0.0057(10) -0.0045(12)
C2 0.0199(14) 0.0233(15) 0.0402(16) -0.0036(12) -0.0061(11) -0.0051(12)
C3 0.0173(13) 0.0211(14) 0.0228(13) -0.0003(10) -0.0066(9) -0.0036(11)
C4 0.0133(12) 0.0223(14) 0.0326(16) -0.0065(11) -0.0054(10) 0.0006(11)
C5 0.0312(17) 0.0402(19) 0.0322(16) 0.0079(13) -0.0065(12) -0.0130(14)
C6 0.0295(17) 0.0318(18) 0.058(2) 0.0087(15) -0.0110(14) -0.0078(14)
C7 0.0316(18) 0.0303(18) 0.051(2) -0.0096(14) -0.0018(14) -0.0055(14)
C8 0.0265(15) 0.0333(17) 0.0384(17) -0.0105(13) -0.0043(12) -0.0118(13)
C9 0.0225(14) 0.0272(15) 0.0233(13) -0.0046(10) -0.0014(10) -0.0106(12)
C10 0.0273(16) 0.051(2) 0.0339(17) -0.0186(14) 0.0047(12) -0.0141(15)
C11 0.0387(18) 0.061(2) 0.0227(15) -0.0091(14) -0.0008(12) -0.0268(17)
C12 0.0322(16) 0.0474(19) 0.0248(15) 0.0003(13) -0.0090(11) -0.0221(15)
C13 0.0250(14) 0.0288(15) 0.0257(14) 0.0004(11) -0.0076(10) -0.0150(12)
C14 0.0366(19) 0.0383(19) 0.0430(19) 0.0059(14) -0.0153(14) -0.0077(15)
C15 0.056(2) 0.045(2) 0.050(2) 0.0201(17) -0.0302(18) -0.0202(19)
C16 0.047(2) 0.062(2) 0.0330(17) 0.0121(16) -0.0157(15) -0.0316(19)
N1 0.0240(12) 0.0299(13) 0.0254(12) 0.0010(9) -0.0040(9) -0.0092(11)
N2 0.0260(13) 0.0271(13) 0.0295(12) -0.0001(9) -0.0088(9) -0.0098(10)
O1 0.0244(13) 0.0474(16) 0.0791(19) 0.0268(14) 0.0016(11) 0.0006(11)
O2 0.0185(10) 0.0303(12) 0.0429(12) -0.0005(9) -0.0038(8) -0.0035(9)
O3 0.0391(13) 0.0266(11) 0.0465(13) 0.0003(9) -0.0190(10) -0.0146(10)
O4 0.0542(15) 0.0428(14) 0.0269(12) -0.0025(9) -0.0154(10) -0.0137(12)
O1W 0.0262(13) 0.0288(13) 0.0535(15) 0.0098(11) -0.0045(10) -0.0067(10)

loop_
_atom_type_symbol
_atom_type_description
_atom_type_scat_dispersion_real
_atom_type_scat_dispersion_imag
_atom_type_scat_source
C C 0.0033 0.0016 'International Tables Vol C Tables 4.2.6.8 and 6.1.1.4'
H H 0.0000 0.0000 'International Tables Vol C Tables 4.2.6.8 and 6.1.1.4'
N N 0.0061 0.0033 'International Tables Vol C Tables 4.2.6.8 and 6.1.1.4'
O O 0.0106 0.0060 'International Tables Vol C Tables 4.2.6.8 and 6.1.1.4'
Mn Mn 0.3368 0.7283 'International Tables Vol C Tables 4.2.6.8 and 6.1.1.4'

loop_
_geom_angle_atom_site_label_1
_geom_angle_atom_site_label_2
_geom_angle_atom_site_label_3
_geom_angle
_geom_angle_site_symmetry_1
_geom_angle_site_symmetry_3
_geom_angle_publ_flag
O2 Mn1 O1W 88.68(10) . . ?
O2 Mn1 O3 103.00(9) . 1_655 ?
O1W Mn1 O3 94.36(10) . 1_655 ?
O2 Mn1 N2 93.11(8) . . ?
O1W Mn1 N2 130.07(10) . . ?
O3 Mn1 N2 133.23(9) 1_655 . ?
O2 Mn1 N1 155.07(9) . . ?
O1W Mn1 N1 84.91(10) . . ?
O3 Mn1 N1 101.49(10) 1_655 . ?
N2 Mn1 N1 73.15(9) . . ?
O1 C1 O2 125.6(3) . . ?
O1 C1 C2 118.6(3) . . ?
O2 C1 C2 115.8(3) . . ?
C1 C2 C3 114.5(2) . . ?
C1 C2 H2A 108.6 . . ?
C3 C2 H2A 108.6 . . ?
C1 C2 H2B 108.6 . . ?
C3 C2 H2B 108.6 . . ?
H2A C2 H2B 107.6 . . ?
C4 C3 C2 111.0(2) . . ?
C4 C3 C3 108.0(3) . 2_367 ?
C2 C3 C3 111.8(3) . 2_367 ?
C4 C3 H3 108.7 . . ?
C2 C3 H3 108.7 . . ?
C3 C3 H3 108.7 2_367 . ?
O4 C4 O3 121.2(3) . . ?
O4 C4 C3 120.6(3) . . ?
O3 C4 C3 118.1(2) . . ?
N1 C5 C6 123.7(3) . . ?
N1 C5 H5 118.1 . . ?
C6 C5 H5 118.1 . . ?
C7 C6 C5 118.8(3) . . ?
C7 C6 H6 120.6 . . ?
C5 C6 H6 120.6 . . ?
C6 C7 C8 119.7(3) . . ?
C6 C7 H7 120.2 . . ?
C8 C7 H7 120.2 . . ?
C7 C8 C9 117.3(3) . . ?
C7 C8 C10 122.9(3) . . ?
C9 C8 C10 119.8(3) . . ?
N1 C9 C8 123.1(3) . . ?
N1 C9 C13 117.5(2) . . ?
C8 C9 C13 119.4(3) . . ?
C11 C10 C8 120.8(3) . . ?
C11 C10 H10 119.6 . . ?
C8 C10 H10 119.6 . . ?
C10 C11 C12 121.4(3) . . ?
C10 C11 H11 119.3 . . ?
C12 C11 H11 119.3 . . ?
C16 C12 C13 117.5(3) . . ?
C16 C12 C11 123.5(3) . . ?
C13 C12 C11 119.0(3) . . ?
N2 C13 C12 122.3(3) . . ?
N2 C13 C9 118.1(2) . . ?
C12 C13 C9 119.6(3) . . ?
N2 C14 C15 123.2(3) . . ?
N2 C14 H14 118.4 . . ?
C15 C14 H14 118.4 . . ?
C16 C15 C14 119.3(3) . . ?
C16 C15 H15 120.3 . . ?
C14 C15 H15 120.3 . . ?
C15 C16 C12 119.5(3) . . ?
C15 C16 H16 120.2 . . ?
C12 C16 H16 120.2 . . ?
C5 N1 C9 117.5(3) . . ?
C5 N1 Mn1 127.5(2) . . ?
C9 N1 Mn1 114.99(19) . . ?
C14 N2 C13 118.2(3) . . ?
C14 N2 Mn1 125.4(2) . . ?
C13 N2 Mn1 116.18(18) . . ?
C1 O2 Mn1 130.8(2) . . ?
C4 O3 Mn1 101.08(18) . 1_455 ?
Mn1 O1W H1B 105(2) . . ?
Mn1 O1W H1A 142(3) . . ?
H1B O1W H1A 110(4) . . ?

loop_
_geom_bond_atom_site_label_1
_geom_bond_atom_site_label_2
_geom_bond_distance
_geom_bond_site_symmetry_2
_geom_bond_publ_flag
Mn1 O2 2.102(2) . ?
Mn1 O1W 2.127(2) . ?
Mn1 O3 2.135(2) 1_655 ?
Mn1 N2 2.241(3) . ?
Mn1 N1 2.288(3) . ?
C1 O1 1.241(4) . ?
C1 O2 1.272(3) . ?
C1 C2 1.517(4) . ?
C2 C3 1.532(4) . ?
C2 H2A 0.9700 . ?
C2 H2B 0.9700 . ?
C3 C4 1.521(4) . ?
C3 C3 1.544(5) 2_367 ?
C3 H3 0.9800 . ?
C4 O4 1.240(4) . ?
C4 O3 1.269(4) . ?
C5 N1 1.328(4) . ?
C5 C6 1.389(5) . ?
C5 H5 0.9300 . ?
C6 C7 1.373(5) . ?
C6 H6 0.9300 . ?
C7 C8 1.400(5) . ?
C7 H7 0.9300 . ?
C8 C9 1.405(4) . ?
C8 C10 1.422(5) . ?
C9 N1 1.355(4) . ?
C9 C13 1.433(4) . ?
C10 C11 1.347(5) . ?
C10 H10 0.9300 . ?
C11 C12 1.429(5) . ?
C11 H11 0.9300 . ?
C12 C16 1.399(5) . ?
C12 C13 1.411(4) . ?
C13 N2 1.358(4) . ?
C14 N2 1.321(4) . ?
C14 C15 1.392(5) . ?
C14 H14 0.9300 . ?
C15 C16 1.365(5) . ?
C15 H15 0.9300 . ?
C16 H16 0.9300 . ?
O3 Mn1 2.135(2) 1_455 ?
O1W H1B 0.85(4) . ?
O1W H1A 0.91(5) . ?

loop_
_geom_hbond_atom_site_label_D
_geom_hbond_atom_site_label_H
_geom_hbond_atom_site_label_A
_geom_hbond_distance_DH
_geom_hbond_distance_HA
_geom_hbond_distance_DA
_geom_hbond_angle_DHA
_geom_hbond_site_symmetry_A
O1W H1B O1 0.85(4) 1.79(4) 2.598(4) 158(3) .

loop_
_geom_torsion_atom_site_label_1
_geom_torsion_atom_site_label_2
_geom_torsion_atom_site_label_3
_geom_torsion_atom_site_label_4
_geom_torsion
_geom_torsion_site_symmetry_1
_geom_torsion_site_symmetry_2
_geom_torsion_site_symmetry_3
_geom_torsion_site_symmetry_4
_geom_torsion_publ_flag
O1 C1 C2 C3 -15.8(4) . . . . ?
O2 C1 C2 C3 164.2(2) . . . . ?
C1 C2 C3 C4 -69.9(3) . . . . ?
C1 C2 C3 C3 169.4(3) . . . 2_367 ?
C2 C3 C4 O4 -56.5(3) . . . . ?
C3 C3 C4 O4 66.4(4) 2_367 . . . ?
C2 C3 C4 O3 126.2(3) . . . . ?
C3 C3 C4 O3 -111.0(3) 2_367 . . . ?
N1 C5 C6 C7 0.6(5) . . . . ?
C5 C6 C7 C8 -0.6(5) . . . . ?
C6 C7 C8 C9 -0.2(5) . . . . ?
C6 C7 C8 C10 178.8(3) . . . . ?
C7 C8 C9 N1 1.3(4) . . . . ?
C10 C8 C9 N1 -177.8(3) . . . . ?
C7 C8 C9 C13 178.7(3) . . . . ?
C10 C8 C9 C13 -0.4(4) . . . . ?
C7 C8 C10 C11 -178.1(3) . . . . ?
C9 C8 C10 C11 0.9(5) . . . . ?
C8 C10 C11 C12 -0.4(5) . . . . ?
C10 C11 C12 C16 177.8(3) . . . . ?
C10 C11 C12 C13 -0.7(5) . . . . ?
C16 C12 C13 N2 1.0(4) . . . . ?
C11 C12 C13 N2 179.5(3) . . . . ?
C16 C12 C13 C9 -177.3(3) . . . . ?
C11 C12 C13 C9 1.3(4) . . . . ?
N1 C9 C13 N2 -1.5(4) . . . . ?
C8 C9 C13 N2 -179.1(3) . . . . ?
N1 C9 C13 C12 176.9(3) . . . . ?
C8 C9 C13 C12 -0.7(4) . . . . ?
N2 C14 C15 C16 1.1(6) . . . . ?
C14 C15 C16 C12 -0.3(5) . . . . ?
C13 C12 C16 C15 -0.6(5) . . . . ?
C11 C12 C16 C15 -179.2(3) . . . . ?
C6 C5 N1 C9 0.3(5) . . . . ?
C6 C5 N1 Mn1 -177.4(2) . . . . ?
C8 C9 N1 C5 -1.3(4) . . . . ?
C13 C9 N1 C5 -178.8(3) . . . . ?
C8 C9 N1 Mn1 176.7(2) . . . . ?
C13 C9 N1 Mn1 -0.8(3) . . . . ?
O2 Mn1 N1 C5 -121.6(3) . . . . ?
O1W Mn1 N1 C5 -45.9(3) . . . . ?
O3 Mn1 N1 C5 47.5(3) 1_655 . . . ?
N2 Mn1 N1 C5 179.5(3) . . . . ?
O2 Mn1 N1 C9 60.6(3) . . . . ?
O1W Mn1 N1 C9 136.3(2) . . . . ?
O3 Mn1 N1 C9 -130.3(2) 1_655 . . . ?
N2 Mn1 N1 C9 1.68(19) . . . . ?
C15 C14 N2 C13 -0.8(5) . . . . ?
C15 C14 N2 Mn1 173.7(3) . . . . ?
C12 C13 N2 C14 -0.2(4) . . . . ?
C9 C13 N2 C14 178.1(3) . . . . ?
C12 C13 N2 Mn1 -175.3(2) . . . . ?
C9 C13 N2 Mn1 3.0(3) . . . . ?
O2 Mn1 N2 C14 24.1(3) . . . . ?
O1W Mn1 N2 C14 115.0(3) . . . . ?
O3 Mn1 N2 C14 -87.1(3) 1_655 . . . ?
N1 Mn1 N2 C14 -177.1(3) . . . . ?
O2 Mn1 N2 C13 -161.3(2) . . . . ?
O1W Mn1 N2 C13 -70.4(2) . . . . ?
O3 Mn1 N2 C13 87.6(2) 1_655 . . . ?
N1 Mn1 N2 C13 -2.46(19) . . . . ?
O1 C1 O2 Mn1 -1.6(5) . . . . ?
C2 C1 O2 Mn1 178.48(18) . . . . ?
O1W Mn1 O2 C1 5.7(3) . . . . ?
O3 Mn1 O2 C1 -88.5(3) 1_655 . . . ?
N2 Mn1 O2 C1 135.8(3) . . . . ?
N1 Mn1 O2 C1 80.6(3) . . . . ?
O4 C4 O3 Mn1 -11.9(3) . . . 1_455 ?
C3 C4 O3 Mn1 165.44(19) . . . 1_455 ?
